data_2000388
loop_
_publ_author_name
'Barnes, C. L.'
'Soderquist, J. A.'

_publ_section_title
;
 <i>cis</i>-1,1-Dimethyl-2,6-diphenyl-1-silacyclohexan-4-one
;
_journal_issue 12
_journal_name_full 'Acta Crystallographica Section C'
_journal_page_first 2222
_journal_page_last 2224
_journal_paper_doi 10.1107/S0108270192002828
_journal_volume 48
_journal_year 1992
_chemical_formula_sum 'C19 H22 O Si'
_chemical_formula_weight 294.5
_space_group_crystal_system orthorhombic
_space_group_IT_number 19
_space_group_name_Hall 'P 2ac 2ab'
_space_group_name_H-M_alt 'P 21 21 21'
_cell_angle_alpha 90
_cell_angle_beta 90
_cell_angle_gamma 90
_cell_formula_units_Z 4
_cell_length_a 8.896(3)
_cell_length_b 11.006(3)
_cell_length_c 17.310(6)
_cell_volume 1694.8(9)
_diffrn_radiation_type Mo
_diffrn_radiation_wavelength 0.71073
_exptl_absorpt_coefficient_mu 0.10
_exptl_crystal_density_diffrn 1.154
_exptl_crystal_density_meas 1.150
_exptl_crystal_F_000 632
_cod_data_source_file gr0200.cif
_cod_data_source_block gr0200a
_cod_depositor_comments
;
 Updating space group information and adding the symmetry operation list.

 Antanas Vaitkus,
 2018-06-18
;
_cod_original_cell_volume 1695(2)
_cod_original_formula_sum 'C19 H22 O1 Si1'
_cod_database_code 2000388

loop_
_space_group_symop_id
_space_group_symop_operation_xyz
1 x,y,z
2 -x+1/2,-y,z+1/2
3 x+1/2,-y+1/2,-z
4 -x,y+1/2,-z+1/2

loop_
_atom_site_label
_atom_site_fract_x
_atom_site_fract_y
_atom_site_fract_z
_atom_site_U_iso_or_equiv
Si1 .1587(2) .0432(2) .06410(10) .0480(10)
C2 .2517(6) .0468(5) .1636(3) .048(3)
C3 .1274(6) .0483(6) .2253(3) .057(3)
C4 .0300(6) -.0611(6) .2221(3) .059(4)
O4 .0296(5) -.1377(4) .2731(3) .086(3)
C5 -.0672(7) -.0771(6) .1509(3) .072(4)
C6 .0211(6) -.0875(5) .0758(3) .056(4)
C7 .0618(7) .1891(5) .0419(3) .062(4)
C8 .2992(6) .0058(5) -.0111(3) .062(4)
C9 .3665(7) .1452(5) .1709(3) .047(3)
C10 .3306(7) .2658(6) .1862(3) .062(4)
C11 .4418(10) .3547(6) .1889(4) .074(5)
C12 .5889(9) .3253(7) .1785(4) .075(5)
C13 .6255(7) .2068(8) .1622(3) .074(5)
C14 .5181(7) .1173(6) .1586(3) .057(4)
C15 -.0735(7) -.1062(5) .0042(3) .057(4)
C16 -.2107(7) -.0515(7) -.0083(3) .065(4)
C17 -.2896(7) -.0711(7) -.0765(4) .077(5)
C18 -.2331(9) -.1432(7) -.1339(4) .077(5)
C19 -.0981(10) -.1983(6) -.1228(4) .077(5)
C20 -.0190(8) -.1812(5) -.0546(4) .070(4)
H2 .318 -.034 .172 .06
H3A .058 .128 .217 .06
H3B .179 .053 .282 .06
H5A -.133 -.159 .158 .06
H5B -.141 .000 .147 .06
H6 .084 -.171 .081 .06
H7A -.019 .209 .087 .06
H7B .005 .182 -.013 .06
H7C .144 .262 .039 .06
H8A .354 -.079 .003 .06
H8B .382 .077 -.014 .06
H8C .244 -.003 -.066 .06
H10 .215 .291 .196 .06
H11 .411 .448 .199 .06
H12 .675 .394 .183 .06
H13 .742 .183 .152 .06
H14 .551 .025 .146 .06
H16 -.257 .007 .035 .06
H17 -.398 -.028 -.084 .06
H18 -.295 -.156 -.187 .06
H19 -.052 -.256 -.167 .06
H20 .087 -.227 -.047 .06

loop_
_geom_bond_atom_site_label_1
_geom_bond_atom_site_label_2
_geom_bond_distance
Si1 C2 1.910(5)
Si1 C8 1.852(6)
C3 C4 1.485(9)
C5 C6 1.524(8)
C9 C14 1.399(9)
C12 C13 1.374(11)
C15 C20 1.397(9)
C18 C19 1.358(11)
Si1 C6 1.900(6)
C2 C3 1.539(7)
C4 O4 1.220(8)
C6 C15 1.513(8)
C10 C11 1.392(10)
C13 C14 1.373(10)
C16 C17 1.390(9)
C19 C20 1.388(10)
Si1 C7 1.863(6)
C2 C9 1.494(8)
C4 C5 1.516(8)
C9 C10 1.391(8)
C11 C12 1.360(12)
C15 C16 1.378(9)
C17 C18 1.368(10)
